data_2101294
loop_
_publ_author_name
'Ferguson, George'
'Carrol, Christopher D.'
'Glidewell, Christopher'
'Zakaria, Choudhury, M.'
'Lough, Alan, J.'

_publ_section_title
;
 Hydrogen bonding in diphenylmethanols, <i>R</i>CPh~2~OH: structures of
 monomeric (4-biphenyl)diphenylmethanol and
 diphenyl(2-pyridyl)methanol, dimeric 1,1,3-triphenylpropyn-1-ol,
 trimeric 2-methyl-1,1-diphenylpropan-1-ol, tetrameric
 diphenyl(2-thienyl)methanol, hexameric bis(pentafluorophenyl)methanol
 (at 293 and 173 K) and polymeric diphenylmethanol
;
_journal_issue 3
_journal_name_full 'Acta Crystallographica Section B'
_journal_page_first 367
_journal_page_last 377
_journal_paper_doi 10.1107/S0108768194013984
_journal_volume 51
_journal_year 1995
_chemical_formula_moiety 'C25 H20 O '
_chemical_formula_sum 'C25 H20 O'
_chemical_formula_weight 336.43
_chemical_name_common 4-Biphenyldiphenylmethanol
_chemical_name_systematic
;
4-Biphenyldiphenylmethanol
;
_space_group_IT_number 19
_symmetry_cell_setting orthorhombic
_symmetry_space_group_name_Hall 'P 2ac 2ab'
_symmetry_space_group_name_H-M 'P 21 21 21'
_cell_angle_alpha 90.0
_cell_angle_beta 90.0
_cell_angle_gamma 90.0
_cell_formula_units_Z 4
_cell_length_a 8.3580(11)
_cell_length_b 13.8976(17)
_cell_length_c 15.5915(12)
_cell_measurement_reflns_used 25
_cell_measurement_temperature 293
_cell_measurement_theta_max 19.50
_cell_measurement_theta_min 12.00
_cell_volume 1811.0(4)
_computing_cell_refinement 'Enraf Nonius DETTH and CELDIM'
_computing_data_collection 'Enraf Nonius Cad4'
_computing_data_reduction 'NRCVAX DATRD2'
_computing_molecular_graphics NRCVAX
_computing_publication_material 'NRCVAX TABLES Jan 94 Version'
_computing_structure_refinement 'NRCVAX LSTSQ'
_computing_structure_solution 'NRCVAX SOLVER'
_diffrn_ambient_temperature 293
_diffrn_measurement_device 'Nonius CAD-4    '
_diffrn_measurement_method 'Theta/2theta scan b/P/b '
_diffrn_radiation_monochromator graphite
_diffrn_radiation_source 'xray tube'
_diffrn_radiation_type 'Molybdenum K\a'
_diffrn_radiation_wavelength 0.71069
_diffrn_reflns_av_R_equivalents 0.000
_diffrn_reflns_limit_h_max 10
_diffrn_reflns_limit_h_min 0
_diffrn_reflns_limit_k_max 17
_diffrn_reflns_limit_k_min 0
_diffrn_reflns_limit_l_max 19
_diffrn_reflns_limit_l_min 0
_diffrn_reflns_number 2246
_diffrn_reflns_theta_max 26.88
_diffrn_reflns_theta_min 2.00
_diffrn_standards_decay_% 1.0
_diffrn_standards_interval_time 60
_diffrn_standards_number 3
_exptl_absorpt_coefficient_mu 0.07
_exptl_absorpt_correction_T_max 1.0000
_exptl_absorpt_correction_T_min 1.0000
_exptl_absorpt_correction_type none
_exptl_crystal_colour colorless
_exptl_crystal_density_diffrn 1.234
_exptl_crystal_description block
_exptl_crystal_F_000 712
_exptl_crystal_size_max 0.35
_exptl_crystal_size_mid 0.32
_exptl_crystal_size_min 0.25
_refine_diff_density_max 0.10
_refine_diff_density_min -0.12
_refine_ls_goodness_of_fit_obs 1.09
_refine_ls_hydrogen_treatment 'riding for C-H, ex difmap for O-H'
_refine_ls_matrix_type full
_refine_ls_number_parameters 235
_refine_ls_number_reflns 1146
_refine_ls_R_factor_all 0.095
_refine_ls_R_factor_obs 0.032
_refine_ls_shift/esd_max 0.000
_refine_ls_structure_factor_coef F
_refine_ls_weighting_details 'w = 1/(\s^2^(F)+0.0008F^2^)'
_refine_ls_weighting_scheme calc
_refine_ls_wR_factor_all 0.048
_refine_ls_wR_factor_obs 0.040
_reflns_number_observed 1146
_reflns_number_total 2246
_reflns_observed_criterion 'Inet > 3.0\s(Inet)'
_cod_data_source_file ab0331.cif
_cod_data_source_block 1
_cod_depositor_comments
;
The following automatic conversions were performed:
'_symmetry_cell_setting' value 'Orthorhombic' changed to 'orthorhombic'
according to '/home/saulius/struct/CIF-dictionaries/cif_core.dic'
dictionary named 'cif_core.dic' version 2.4.1 from 2010-06-29.

Automatic conversion script
Id: cif_fix_enum 1527 2010-12-29 10:47:43Z saulius 

The following automatic conversions were performed:

'_symmetry_cell_setting' value 'Orthorhombic' changed to
'orthorhombic' according to
/home/saulius/struct/CIF-dictionaries/cif_core.dic dictionary named
'cif_core.dic' version 2.4.1 from 2010-06-29.

Automatic conversion script
Id: cif_fix_values 1715 2011-07-08 13:25:40Z adriana 

The following automatic conversions were performed:

'_refine_ls_weighting_scheme' value '1/(\s^2^(F)+0.0008F^2^)' was
changed to 'calc'. New tag '_refine_ls_weighting_details' was
created. The value of the new tag was set to 'w =
1/(\s^2^(F)+0.0008F^2^)'.

Automatic conversion script
Id: cif_fix_values 3143 2015-03-26 13:38:13Z robertas 
;
_cod_original_formula_sum 'C25 H20 O '
_cod_database_code 2101294

loop_
_symmetry_equiv_pos_as_xyz
x,y,z
1/2+x,1/2-y,-z
-x,1/2+y,1/2-z
1/2-x,-y,1/2+z

loop_
_atom_site_aniso_label
_atom_site_aniso_U_11
_atom_site_aniso_U_22
_atom_site_aniso_U_33
_atom_site_aniso_U_12
_atom_site_aniso_U_13
_atom_site_aniso_U_23
_atom_site_aniso_type_symbol
O1 0.0490(14) 0.0508(14) 0.0692(16) 0.0045(12) -0.0007(13) 0.0188(13) O
C1 0.0403(17) 0.0405(18) 0.0477(19) 0.0027(17) -0.0013(17) 0.0051(17) C
C11 0.0414(18) 0.0417(18) 0.0411(18) -0.0049(17) 0.0070(17) -0.0024(16) C
C12 0.059(2) 0.048(2) 0.062(2) 0.0012(19) 0.009(2) -0.007(2) C
C13 0.102(4) 0.050(2) 0.060(3) -0.007(3) 0.017(3) -0.018(2) C
C14 0.088(3) 0.061(3) 0.048(2) -0.024(3) 0.003(2) -0.007(2) C
C15 0.063(2) 0.072(3) 0.055(2) -0.011(2) -0.011(2) 0.005(2) C
C16 0.056(2) 0.051(2) 0.050(2) 0.003(2) -0.0054(19) -0.0086(19) C
C21 0.0407(17) 0.0438(18) 0.0346(16) 0.0026(17) -0.0059(16) 0.0032(18) C
C22 0.055(2) 0.052(2) 0.054(2) 0.003(2) 0.009(2) 0.0058(19) C
C23 0.058(2) 0.082(3) 0.050(2) 0.014(2) 0.011(2) 0.015(2) C
C24 0.063(3) 0.088(3) 0.040(2) 0.025(3) 0.005(2) -0.002(2) C
C25 0.066(2) 0.062(2) 0.060(2) 0.011(2) -0.008(2) -0.019(2) C
C26 0.046(2) 0.0493(19) 0.053(2) 0.000(2) -0.0024(18) -0.0044(18) C
C31 0.0389(18) 0.0419(18) 0.0382(16) 0.0059(17) 0.0011(15) 0.0009(17) C
C32 0.043(2) 0.056(2) 0.0423(19) 0.0047(19) -0.0021(17) 0.0131(19) C
C33 0.0400(18) 0.060(2) 0.044(2) 0.0032(19) -0.0062(17) 0.0063(18) C
C34 0.0407(18) 0.0435(18) 0.0406(17) 0.0023(17) -0.0003(16) -0.0014(16) C
C35 0.053(2) 0.055(2) 0.0420(19) -0.0010(2) -0.0105(17) 0.0143(18) C
C36 0.049(2) 0.057(2) 0.0470(19) -0.012(2) -0.0170(18) 0.007(2) C
C41 0.0431(19) 0.0432(18) 0.048(2) 0.0014(17) -0.0008(17) 0.0057(18) C
C42 0.048(2) 0.058(2) 0.0485(19) -0.008(2) -0.0008(19) 0.006(2) C
C43 0.056(2) 0.072(3) 0.066(3) -0.013(2) -0.011(2) 0.009(2) C
C44 0.052(2) 0.083(3) 0.086(3) -0.021(2) -0.003(3) 0.024(3) C
C45 0.070(3) 0.085(3) 0.058(2) -0.015(3) 0.011(2) 0.011(2) C
C46 0.062(2) 0.062(2) 0.048(2) -0.014(2) 0.001(2) 0.0092(19) C

loop_
_atom_site_label
_atom_site_fract_x
_atom_site_fract_y
_atom_site_fract_z
_atom_site_U_iso_or_equiv
_atom_site_thermal_displace_type
_atom_site_type_symbol
O1 0.9564(3) 0.56095(17) 0.32603(17) 0.0563(14) Uani O
C1 0.8819(4) 0.6386(2) 0.2784(2) 0.0428(18) Uani C
C11 0.7846(4) 0.5970(2) 0.2041(2) 0.0414(17) Uani C
C12 0.8327(5) 0.5131(2) 0.1636(3) 0.056(2) Uani C
C13 0.7481(6) 0.4763(3) 0.0942(3) 0.071(3) Uani C
C14 0.6159(6) 0.5231(3) 0.0647(2) 0.066(3) Uani C
C15 0.5669(5) 0.6054(3) 0.1032(2) 0.063(2) Uani C
C16 0.6489(4) 0.6418(3) 0.1735(2) 0.052(2) Uani C
C21 0.7762(4) 0.6960(2) 0.34033(19) 0.0397(17) Uani C
C22 0.6566(4) 0.6480(3) 0.3849(2) 0.054(2) Uani C
C23 0.5621(5) 0.6951(3) 0.4437(2) 0.063(2) Uani C
C24 0.5830(5) 0.7908(4) 0.4586(2) 0.063(2) Uani C
C25 0.6990(5) 0.8399(3) 0.4148(2) 0.063(2) Uani C
C26 0.7965(4) 0.7927(3) 0.3556(2) 0.050(2) Uani C
C31 1.0221(4) 0.6989(2) 0.2444(2) 0.0397(17) Uani C
C32 1.1615(4) 0.7069(3) 0.2907(2) 0.0472(19) Uani C
C33 1.2882(4) 0.7625(3) 0.2623(2) 0.0479(19) Uani C
C34 1.2809(4) 0.8105(2) 0.1839(2) 0.0416(17) Uani C
C35 1.1395(4) 0.8025(3) 0.1381(2) 0.050(2) Uani C
C36 1.0117(4) 0.7488(3) 0.1679(2) 0.0508(19) Uani C
C41 1.4211(4) 0.8652(2) 0.1514(2) 0.0449(18) Uani C
C42 1.5212(4) 0.9142(3) 0.2073(2) 0.051(2) Uani C
C43 1.6567(5) 0.9599(3) 0.1784(3) 0.065(2) Uani C
C44 1.6937(5) 0.9594(3) 0.0928(3) 0.074(3) Uani C
C45 1.5957(5) 0.9130(3) 0.0369(3) 0.071(3) Uani C
C46 1.4587(5) 0.8662(3) 0.0643(2) 0.058(2) Uani C
H1 0.890 0.541 0.345 0.0502 Uiso H
H12 0.925 0.481 0.185 0.0662 Uiso H
H13 0.784 0.417 0.070 0.0806 Uiso H
H14 0.562 0.497 0.016 0.0757 Uiso H
H15 0.475 0.639 0.083 0.0733 Uiso H
H16 0.615 0.699 0.201 0.0620 Uiso H
H22 0.640 0.581 0.375 0.0637 Uiso H
H23 0.482 0.660 0.474 0.0734 Uiso H
H24 0.515 0.823 0.498 0.0734 Uiso H
H25 0.715 0.906 0.427 0.0726 Uiso H
H26 0.874 0.828 0.324 0.0596 Uiso H
H32 1.170 0.673 0.343 0.0572 Uiso H
H33 1.381 0.768 0.297 0.0579 Uiso H
H35 1.131 0.834 0.084 0.0601 Uiso H
H36 0.916 0.745 0.135 0.0608 Uiso H
H42 1.493 0.915 0.266 0.0614 Uiso H
H43 1.723 0.994 0.218 0.0745 Uiso H
H44 1.789 0.989 0.073 0.0837 Uiso H
H45 1.619 0.914 -0.023 0.0810 Uiso H
H46 1.390 0.834 0.025 0.0675 Uiso H

loop_
_atom_type_symbol
_atom_type_scat_dispersion_real
_atom_type_scat_dispersion_imag
_atom_type_scat_source
C 0.002 0.002 'International Tables Vol. IV Table 2.2B'
H 0.000 0.000 'International Tables Vol. IV Table 2.2B'
O 0.008 0.006 'International Tables Vol. IV Table 2.2B'

loop_
_geom_angle_atom_site_label_1
_geom_angle_atom_site_label_2
_geom_angle_atom_site_label_3
_geom_angle
_geom_angle_publ_flag
C1 O1 H1 99 yes
O1 C1 C11 109.6(3) yes
O1 C1 C21 108.2(3) yes
O1 C1 C31 104.8(2) yes
C11 C1 C21 111.5(3) no
C11 C1 C31 110.5(3) no
C21 C1 C31 111.9(3) no
C1 C11 C12 120.6(3) no
C1 C11 C16 122.0(3) no
C12 C11 C16 117.4(3) no
C11 C12 C13 121.1(4) no
C12 C13 C14 120.0(4) no
C13 C14 C15 119.9(4) no
C14 C15 C16 120.6(4) no
C11 C16 C15 121.0(3) no
C1 C21 C22 118.7(3) no
C1 C21 C26 123.1(3) no
C22 C21 C26 118.1(3) no
C21 C22 C23 121.2(4) no
C22 C23 C24 120.3(4) no
C23 C24 C25 119.5(4) no
C24 C25 C26 120.6(4) no
C21 C26 C25 120.2(3) no
C1 C31 C32 120.6(3) no
C1 C31 C36 121.6(3) no
C32 C31 C36 117.8(3) no
C31 C32 C33 121.7(3) no
C32 C33 C34 121.0(3) no
C33 C34 C35 116.8(3) no
C33 C34 C41 120.6(3) no
C35 C34 C41 122.5(3) no
C34 C35 C36 121.9(3) no
C31 C36 C35 120.8(3) no
C34 C41 C42 120.9(3) no
C34 C41 C46 121.0(3) no
C42 C41 C46 118.1(3) no
C41 C42 C43 121.1(3) no
C42 C43 C44 120.2(4) no
C43 C44 C45 119.4(4) no
C44 C45 C46 121.6(4) no
C41 C46 C45 119.5(3) no

loop_
_geom_bond_atom_site_label_1
_geom_bond_atom_site_label_2
_geom_bond_distance
_geom_bond_publ_flag
O1 C1 1.451(4) yes
O1 H1 0.68 no
C1 C11 1.528(5) yes
C1 C21 1.533(5) yes
C1 C31 1.535(5) yes
C11 C12 1.386(5) no
C11 C16 1.379(5) no
C12 C13 1.391(6) no
C13 C14 1.362(8) no
C14 C15 1.354(6) no
C15 C16 1.388(5) no
C21 C22 1.388(5) no
C21 C26 1.375(5) no
C22 C23 1.376(5) no
C23 C24 1.362(7) no
C24 C25 1.369(7) no
C25 C26 1.395(5) no
C31 C32 1.375(5) no
C31 C36 1.383(5) no
C32 C33 1.383(5) no
C33 C34 1.394(5) no
C34 C35 1.386(5) no
C34 C41 1.486(5) yes
C35 C36 1.384(5) no
C41 C42 1.387(5) no
C41 C46 1.394(5) no
C42 C43 1.375(5) no
C43 C44 1.370(7) no
C44 C45 1.359(6) no
C45 C46 1.385(6) no

loop_
_geom_contact_atom_site_label_1
_geom_contact_atom_site_label_2
_geom_contact_distance
_geom_contact_site_symmetry_2
_geom_contact_publ_flag
O1 O1 7.378(4) 3_745 yes

loop_
_geom_torsion_atom_site_label_1
_geom_torsion_atom_site_label_2
_geom_torsion_atom_site_label_3
_geom_torsion_atom_site_label_4
_geom_torsion
_geom_torsion_publ_flag
H1 O1 C1 C11 -70.1 no
H1 O1 C1 C21 51.7 no
H1 O1 C1 C31 171.3 no
O1 C1 C11 C12 -32.0(4) no
O1 C1 C11 C16 149.5(7) no
C21 C1 C11 C12 -151.8(7) no
C21 C1 C11 C16 29.7(4) no
C31 C1 C11 C12 83.0(5) no
C31 C1 C11 C16 -95.5(6) no
O1 C1 C21 C22 -57.0(4) no
O1 C1 C21 C26 121.4(6) no
C11 C1 C21 C22 63.6(5) no
C11 C1 C21 C26 -118.0(6) no
C31 C1 C21 C22 -171.9(7) no
C31 C1 C21 C26 6.4(3) no
O1 C1 C31 C32 -32.4(4) no
O1 C1 C31 C36 149.3(7) no
C11 C1 C31 C32 -150.4(7) no
C11 C1 C31 C36 31.3(4) no
C21 C1 C31 C32 84.6(5) no
C21 C1 C31 C36 -93.7(6) no
C1 C11 C12 C13 -177.9(8) no
C16 C11 C12 C13 0.7(4) no
C1 C11 C16 C15 176.8(7) no
C12 C11 C16 C15 -1.8(4) no
C11 C12 C13 C14 0.3(4) no
C12 C13 C14 C15 -0.2(4) no
C13 C14 C15 C16 -0.9(4) no
C14 C15 C16 C11 2.0(4) no
C1 C21 C22 C23 177.5(8) no
C26 C21 C22 C23 -0.9(4) no
C1 C21 C26 C25 -178.1(7) no
C22 C21 C26 C25 0.3(4) no
C21 C22 C23 C24 0.9(4) no
C22 C23 C24 C25 -0.1(4) no
C23 C24 C25 C26 -0.6(4) no
C24 C25 C26 C21 0.5(4) no
C1 C31 C32 C33 -178.6(7) no
C36 C31 C32 C33 -0.2(4) no
C1 C31 C36 C35 -179.8(7) no
C32 C31 C36 C35 1.9(4) no
C31 C32 C33 C34 -1.9(3) no
C32 C33 C34 C35 2.3(4) no
C32 C33 C34 C41 -176.3(7) no
C33 C34 C35 C36 -0.7(4) no
C41 C34 C35 C36 177.9(8) no
C33 C34 C41 C42 -35.1(4) no
C33 C34 C41 C46 142.7(7) no
C35 C34 C41 C42 146.3(7) no
C35 C34 C41 C46 -35.9(4) no
C34 C35 C36 C31 -1.5(3) no
C34 C41 C42 C43 175.8(8) no
C46 C41 C42 C43 -2.1(4) no
C34 C41 C46 C45 -176.0(8) no
C42 C41 C46 C45 1.9(4) no
C41 C42 C43 C44 1.3(4) no
C42 C43 C44 C45 -0.3(4) no
C43 C44 C45 C46 0.1(4) no
C44 C45 C46 C41 -0.9(4) no
